data_7131835
loop_
_publ_author_name
'Schneider, Johannes S.'
'Krummenacher, Ivo'
'Braunschweig, Holger'
'Helten, Holger'

_publ_section_title
;
 Linear and macrocyclic oligo(<i>p</i>-phenylene iminoboranes) with
 ferrocenyl side groups - observation of selective, non-templated
 macrocyclization.
;
_journal_issue 54
_journal_name_full 'Chemical communications (Cambridge, England)'
_journal_page_first 8408
_journal_page_last 8411
_journal_paper_doi 10.1039/d3cc01825c
_journal_volume 59
_journal_year 2023
_chemical_formula_moiety 'C38 H34 B2 Fe2 N2'
_chemical_formula_sum 'C38 H34 B2 Fe2 N2'
_chemical_formula_weight 651.99
_space_group_crystal_system triclinic
_space_group_IT_number 2
_space_group_name_Hall '-P 1'
_space_group_name_H-M_alt 'P -1'
_atom_sites_solution_hydrogens geom
_atom_sites_solution_primary dual
_atom_sites_solution_secondary difmap
_audit_creation_method SHELXL-2018/3
_audit_update_record
;
2023-03-29 deposited with the CCDC.	2023-06-12 downloaded from the CCDC.
;
_cell_angle_alpha 102.62(2)
_cell_angle_beta 111.269(10)
_cell_angle_gamma 107.505(8)
_cell_formula_units_Z 2
_cell_length_a 10.3432(19)
_cell_length_b 12.985(6)
_cell_length_c 13.579(3)
_cell_measurement_reflns_used 7857
_cell_measurement_temperature 100(2)
_cell_measurement_theta_max 26.27
_cell_measurement_theta_min 2.26
_cell_volume 1506.7(9)
_computing_cell_refinement 'Saint+ ver. 7.34A (Bruker AXS)'
_computing_data_collection 'APEX2 ver. 2010.3 (Bruker AXS)'
_computing_data_reduction 'Saint+ ver. 7.34A (Bruker AXS)'
_computing_molecular_graphics 'ShelXLe (Huebschle et all, 2011)'
_computing_publication_material 'SHELXL-2018/3 (Sheldrick, 2018)'
_computing_structure_refinement 'SHELXL-2018/3 (Sheldrick, 2018)'
_computing_structure_solution 'SHELXT 2014/5 (Sheldrick, 2014)'
_diffrn_ambient_temperature 100(2)
_diffrn_detector_area_resol_mean 8.333
_diffrn_measured_fraction_theta_full 0.991
_diffrn_measured_fraction_theta_max 0.989
_diffrn_measurement_device_type 'Bruker APEX-II CCD'
_diffrn_measurement_method '\f and \w scans'
_diffrn_radiation_type MoK\a
_diffrn_radiation_wavelength 0.71073
_diffrn_reflns_av_R_equivalents 0.0616
_diffrn_reflns_av_unetI/netI 0.0671
_diffrn_reflns_Laue_measured_fraction_full 0.991
_diffrn_reflns_Laue_measured_fraction_max 0.989
_diffrn_reflns_limit_h_max 12
_diffrn_reflns_limit_h_min -12
_diffrn_reflns_limit_k_max 16
_diffrn_reflns_limit_k_min -10
_diffrn_reflns_limit_l_max 16
_diffrn_reflns_limit_l_min -16
_diffrn_reflns_number 17757
_diffrn_reflns_point_group_measured_fraction_full 0.991
_diffrn_reflns_point_group_measured_fraction_max 0.989
_diffrn_reflns_theta_full 26.000
_diffrn_reflns_theta_max 26.419
_diffrn_reflns_theta_min 1.731
_diffrn_source 'rotating-anode X-ray tube'
_exptl_absorpt_coefficient_mu 0.994
_exptl_absorpt_correction_T_max 0.7454
_exptl_absorpt_correction_T_min 0.6062
_exptl_absorpt_correction_type multi-scan
_exptl_absorpt_process_details
;
SADABS 2016/2: Krause, L., Herbst-Irmer, R., Sheldrick G.M. & Stalke D.,
 J. Appl. Cryst. 48 (2015) 3-10
;
_exptl_crystal_colour orange
_exptl_crystal_density_diffrn 1.437
_exptl_crystal_description needle
_exptl_crystal_F_000 676
_exptl_crystal_size_max 0.686
_exptl_crystal_size_mid 0.242
_exptl_crystal_size_min 0.227
_refine_diff_density_max 0.887
_refine_diff_density_min -0.409
_refine_diff_density_rms 0.097
_refine_ls_extinction_method none
_refine_ls_goodness_of_fit_ref 1.061
_refine_ls_hydrogen_treatment constr
_refine_ls_matrix_type full
_refine_ls_number_parameters 397
_refine_ls_number_reflns 6109
_refine_ls_number_restraints 0
_refine_ls_restrained_S_all 1.061
_refine_ls_R_factor_all 0.0585
_refine_ls_R_factor_gt 0.0462
_refine_ls_shift/su_max 0.000
_refine_ls_shift/su_mean 0.000
_refine_ls_structure_factor_coef Fsqd
_refine_ls_weighting_details 'w=1/[\s^2^(Fo^2^)+(0.0580P)^2^+0.7510P] where P=(Fo^2^+2Fc^2^)/3'
_refine_ls_weighting_scheme calc
_refine_ls_wR_factor_gt 0.1169
_refine_ls_wR_factor_ref 0.1242
_reflns_Friedel_coverage 0.000
_reflns_number_gt 5013
_reflns_number_total 6109
_reflns_threshold_expression 'I > 2\s(I)'
_cod_data_source_file d3cc01825c2.cif
_cod_data_source_block test_a
_cod_original_cell_volume 1506.7(8)
_cod_database_code 7131835
_shelx_shelxl_version_number 2018/3
_shelx_space_group_comment
;
The symmetry employed for this shelxl refinement is uniquely defined
by the following loop, which should always be used as a source of
symmetry information in preference to the above space-group names.
They are only intended as comments.
;

loop_
_space_group_symop_operation_xyz
'x, y, z'
'-x, -y, -z'

loop_
_atom_site_label
_atom_site_type_symbol
_atom_site_fract_x
_atom_site_fract_y
_atom_site_fract_z
_atom_site_U_iso_or_equiv
_atom_site_adp_type
_atom_site_occupancy
_atom_site_site_symmetry_order
_atom_site_calc_flag
_atom_site_refinement_flags_posn
_atom_site_refinement_flags_adp
_atom_site_refinement_flags_occupancy
_atom_site_disorder_assembly
_atom_site_disorder_group
B1_1 B 0.4071(4) 0.6757(3) 0.0518(3) 0.0206(6) Uani 1 1 d . . . . .
N2_1 N 0.5372(2) 0.2937(2) 0.28405(18) 0.0198(5) Uani 1 1 d . . . . .
H2_1 H 0.603788 0.275990 0.266424 0.024 Uiso 1 1 calc R U . . .
C2_1 C 0.2822(3) 0.4227(3) 0.1386(2) 0.0219(6) Uani 1 1 d . . . . .
H2A_1 H 0.182504 0.418747 0.120023 0.026 Uiso 1 1 calc R U . . .
N1_1 N 0.3232(3) 0.5662(2) 0.04936(19) 0.0206(5) Uani 1 1 d . . . . .
H1_1 H 0.224169 0.536243 0.004795 0.025 Uiso 1 1 calc R U . . .
C1_1 C 0.3752(3) 0.4972(2) 0.1084(2) 0.0175(5) Uani 1 1 d . . . . .
B2_1 B 0.5123(3) 0.2510(3) 0.3651(2) 0.0190(6) Uani 1 1 d . . . . .
C3_1 C 0.3305(3) 0.3536(3) 0.1954(2) 0.0225(6) Uani 1 1 d . . . . .
H3_1 H 0.263903 0.302839 0.214169 0.027 Uiso 1 1 calc R U . . .
C4_1 C 0.4777(3) 0.3594(2) 0.2246(2) 0.0184(6) Uani 1 1 d . . . . .
C5_1 C 0.5696(3) 0.4327(2) 0.1926(2) 0.0185(5) Uani 1 1 d . . . . .
H5_1 H 0.669055 0.436464 0.210724 0.022 Uiso 1 1 calc R U . . .
C6_1 C 0.5205(3) 0.5003(2) 0.1352(2) 0.0174(5) Uani 1 1 d . . . . .
H6_1 H 0.585787 0.549033 0.114046 0.021 Uiso 1 1 calc R U . . .
C1_2 C 0.5781(3) 0.7524(2) 0.1431(2) 0.0211(6) Uani 1 1 d . . . . .
C2_2 C 0.6184(4) 0.7841(3) 0.2594(2) 0.0272(6) Uani 1 1 d . . . . .
H2_2 H 0.542248 0.756754 0.282443 0.033 Uiso 1 1 calc R U . . .
C3_2 C 0.7683(4) 0.8550(3) 0.3412(3) 0.0381(8) Uani 1 1 d . . . . .
H3_2 H 0.793773 0.876044 0.419528 0.046 Uiso 1 1 calc R U . . .
C4_2 C 0.8796(4) 0.8947(3) 0.3094(3) 0.0388(8) Uani 1 1 d . . . . .
H4_2 H 0.981819 0.942997 0.365952 0.047 Uiso 1 1 calc R U . . .
C5_2 C 0.8440(3) 0.8651(3) 0.1957(3) 0.0351(7) Uani 1 1 d . . . . .
H5_2 H 0.921335 0.893061 0.173913 0.042 Uiso 1 1 calc R U . . .
C6_2 C 0.6944(3) 0.7940(3) 0.1134(2) 0.0248(6) Uani 1 1 d . . . . .
H6_2 H 0.670518 0.773185 0.035350 0.030 Uiso 1 1 calc R U . . .
C1_3 C 0.3852(3) 0.2605(3) 0.4006(2) 0.0204(6) Uani 1 1 d . . . . .
C2_3 C 0.2350(3) 0.1727(3) 0.3418(2) 0.0223(6) Uani 1 1 d . . . . .
H2_3 H 0.210256 0.104898 0.281928 0.027 Uiso 1 1 calc R U . . .
C3_3 C 0.1230(3) 0.1842(3) 0.3704(2) 0.0264(6) Uani 1 1 d . . . . .
H3_3 H 0.021613 0.125324 0.329002 0.032 Uiso 1 1 calc R U . . .
C4_3 C 0.1587(3) 0.2818(3) 0.4597(2) 0.0306(7) Uani 1 1 d . . . . .
H4_3 H 0.081661 0.290151 0.478677 0.037 Uiso 1 1 calc R U . . .
C5_3 C 0.3044(4) 0.3654(3) 0.5197(3) 0.0347(7) Uani 1 1 d . . . . .
H5_3 H 0.329500 0.431350 0.581788 0.042 Uiso 1 1 calc R U . . .
C6_3 C 0.4171(3) 0.3545(3) 0.4903(2) 0.0290(7) Uani 1 1 d . . . . .
H6_3 H 0.518437 0.413349 0.533337 0.035 Uiso 1 1 calc R U . . .
Fe1_4 Fe 0.23080(4) 0.83689(3) -0.00240(3) 0.01725(12) Uani 1 1 d . . . . .
C1_4 C 0.3254(3) 0.7236(2) -0.0355(2) 0.0204(6) Uani 1 1 d . . . . .
C2_4 C 0.1653(3) 0.6749(3) -0.1149(2) 0.0250(6) Uani 1 1 d . . . . .
H2_4 H 0.089688 0.604105 -0.125849 0.030 Uiso 1 1 calc R U . . .
C3_4 C 0.1392(3) 0.7496(3) -0.1736(2) 0.0289(7) Uani 1 1 d . . . . .
H3_4 H 0.043263 0.737501 -0.230476 0.035 Uiso 1 1 calc R U . . .
C4_4 C 0.2801(3) 0.8460(3) -0.1337(2) 0.0260(6) Uani 1 1 d . . . . .
H4_4 H 0.295002 0.909351 -0.158975 0.031 Uiso 1 1 calc R U . . .
C5_4 C 0.3946(3) 0.8307(3) -0.0494(2) 0.0221(6) Uani 1 1 d . . . . .
H5_4 H 0.499800 0.882418 -0.008530 0.027 Uiso 1 1 calc R U . . .
C6_4 C 0.2517(3) 0.8648(3) 0.1586(2) 0.0271(7) Uani 1 1 d . . . . .
H6_4 H 0.291629 0.828798 0.208607 0.033 Uiso 1 1 calc R U . . .
C7_4 C 0.0958(3) 0.8234(3) 0.0766(3) 0.0303(7) Uani 1 1 d . . . . .
H7_4 H 0.013736 0.754374 0.061682 0.036 Uiso 1 1 calc R U . . .
C8_4 C 0.0857(4) 0.9038(3) 0.0215(3) 0.0316(7) Uani 1 1 d . . . . .
H8_4 H -0.004927 0.897932 -0.036742 0.038 Uiso 1 1 calc R U . . .
C9_4 C 0.2319(4) 0.9935(3) 0.0672(3) 0.0305(7) Uani 1 1 d . . . . .
H9_4 H 0.257072 1.058683 0.045578 0.037 Uiso 1 1 calc R U . . .
C10_4 C 0.3361(3) 0.9695(3) 0.1518(2) 0.0298(7) Uani 1 1 d . . . . .
H10_4 H 0.442912 1.015452 0.195799 0.036 Uiso 1 1 calc R U . . .
Fe1_5 Fe 0.81055(4) 0.27566(3) 0.57342(3) 0.01832(12) Uani 1 1 d . . . . .
C1_5 C 0.6130(3) 0.1916(2) 0.4205(2) 0.0200(6) Uani 1 1 d . . . . .
C2_5 C 0.6006(3) 0.1391(2) 0.5014(2) 0.0223(6) Uani 1 1 d . . . . .
H2_5 H 0.525806 0.131639 0.527478 0.027 Uiso 1 1 calc R U . . .
C3_5 C 0.7182(3) 0.1003(3) 0.5360(2) 0.0256(6) Uani 1 1 d . . . . .
H3_5 H 0.735791 0.062756 0.589075 0.031 Uiso 1 1 calc R U . . .
C4_5 C 0.8050(3) 0.1276(3) 0.4773(2) 0.0257(6) Uani 1 1 d . . . . .
H4_5 H 0.890377 0.110727 0.483885 0.031 Uiso 1 1 calc R U . . .
C5_5 C 0.7426(3) 0.1841(3) 0.4075(2) 0.0228(6) Uani 1 1 d . . . . .
H5_5 H 0.779895 0.212524 0.359908 0.027 Uiso 1 1 calc R U . . .
C6_5 C 0.8568(4) 0.4480(3) 0.6356(3) 0.0388(8) Uani 1 1 d . . . . .
H6_5 H 0.798574 0.485608 0.600104 0.047 Uiso 1 1 calc R U . . .
C7_5 C 0.8343(4) 0.3925(3) 0.7126(3) 0.0477(10) Uani 1 1 d . . . . .
H7_5 H 0.758170 0.386527 0.737118 0.057 Uiso 1 1 calc R U . . .
C8_5 C 0.9455(4) 0.3486(3) 0.7449(3) 0.0399(8) Uani 1 1 d . . . . .
H8_5 H 0.958125 0.308468 0.796020 0.048 Uiso 1 1 calc R U . . .
C9_5 C 1.0342(3) 0.3738(3) 0.6894(3) 0.0309(7) Uani 1 1 d . . . . .
H9_5 H 1.116284 0.352702 0.695218 0.037 Uiso 1 1 calc R U . . .
C10_5 C 0.9809(3) 0.4363(3) 0.6230(2) 0.0284(7) Uani 1 1 d . . . . .
H10_5 H 1.022280 0.465353 0.577576 0.034 Uiso 1 1 calc R U . . .

loop_
_atom_site_aniso_label
_atom_site_aniso_U_11
_atom_site_aniso_U_22
_atom_site_aniso_U_33
_atom_site_aniso_U_23
_atom_site_aniso_U_13
_atom_site_aniso_U_12
B1_1 0.0229(15) 0.0208(18) 0.0237(15) 0.0065(13) 0.0143(12) 0.0128(14)
N2_1 0.0202(11) 0.0201(13) 0.0248(11) 0.0085(10) 0.0132(9) 0.0122(10)
C2_1 0.0166(12) 0.0245(17) 0.0268(14) 0.0090(12) 0.0108(11) 0.0105(13)
N1_1 0.0193(11) 0.0217(14) 0.0256(11) 0.0106(10) 0.0100(9) 0.0134(11)
C1_1 0.0199(13) 0.0136(15) 0.0206(12) 0.0056(11) 0.0105(10) 0.0080(12)
B2_1 0.0179(14) 0.0114(16) 0.0181(14) -0.0019(12) 0.0055(11) 0.0027(13)
C3_1 0.0199(13) 0.0218(16) 0.0266(14) 0.0096(12) 0.0129(11) 0.0064(13)
C4_1 0.0215(13) 0.0186(16) 0.0185(12) 0.0053(11) 0.0106(10) 0.0119(12)
C5_1 0.0168(12) 0.0168(15) 0.0208(12) 0.0032(11) 0.0093(10) 0.0076(12)
C6_1 0.0177(12) 0.0140(15) 0.0203(12) 0.0041(11) 0.0104(10) 0.0059(11)
C1_2 0.0237(14) 0.0153(15) 0.0263(14) 0.0078(12) 0.0104(11) 0.0118(12)
C2_2 0.0350(16) 0.0225(17) 0.0254(14) 0.0091(12) 0.0126(12) 0.0149(14)
C3_2 0.047(2) 0.0238(19) 0.0267(15) 0.0082(14) 0.0018(14) 0.0143(17)
C4_2 0.0279(16) 0.0236(19) 0.0398(18) 0.0078(15) -0.0047(14) 0.0075(15)
C5_2 0.0238(15) 0.0251(19) 0.053(2) 0.0144(16) 0.0149(14) 0.0099(14)
C6_2 0.0253(14) 0.0186(16) 0.0295(14) 0.0070(12) 0.0116(12) 0.0105(13)
C1_3 0.0199(13) 0.0241(16) 0.0195(12) 0.0107(12) 0.0096(10) 0.0099(12)
C2_3 0.0229(13) 0.0196(16) 0.0231(13) 0.0061(12) 0.0111(11) 0.0080(13)
C3_3 0.0237(14) 0.0283(18) 0.0324(15) 0.0175(14) 0.0150(12) 0.0102(13)
C4_3 0.0317(16) 0.049(2) 0.0322(15) 0.0234(15) 0.0243(13) 0.0248(16)
C5_3 0.0417(18) 0.034(2) 0.0295(15) 0.0037(14) 0.0212(14) 0.0167(16)
C6_3 0.0223(14) 0.0285(19) 0.0275(15) 0.0041(13) 0.0098(12) 0.0062(14)
Fe1_4 0.0185(2) 0.0166(2) 0.0190(2) 0.00670(16) 0.00916(16) 0.00947(18)
C1_4 0.0267(14) 0.0161(15) 0.0188(12) 0.0012(11) 0.0115(11) 0.0116(13)
C2_4 0.0243(14) 0.0210(17) 0.0216(13) 0.0023(12) 0.0061(11) 0.0090(13)
C3_4 0.0323(16) 0.0311(19) 0.0169(13) 0.0042(12) 0.0049(12) 0.0165(15)
C4_4 0.0387(16) 0.0261(18) 0.0204(13) 0.0105(12) 0.0169(12) 0.0171(15)
C5_4 0.0253(14) 0.0246(17) 0.0216(13) 0.0065(12) 0.0152(11) 0.0127(13)
C6_4 0.0346(16) 0.0328(19) 0.0250(14) 0.0126(13) 0.0198(12) 0.0190(15)
C7_4 0.0292(15) 0.033(2) 0.0412(17) 0.0171(15) 0.0257(14) 0.0144(15)
C8_4 0.0309(16) 0.038(2) 0.0415(17) 0.0176(15) 0.0229(14) 0.0244(16)
C9_4 0.0461(18) 0.0249(18) 0.0444(17) 0.0170(15) 0.0340(15) 0.0254(16)
C10_4 0.0287(15) 0.0233(18) 0.0284(15) -0.0044(13) 0.0163(12) 0.0058(14)
Fe1_5 0.0159(2) 0.0172(2) 0.0200(2) 0.00680(17) 0.00808(15) 0.00481(17)
C1_5 0.0171(12) 0.0163(15) 0.0188(12) 0.0023(11) 0.0054(10) 0.0038(12)
C2_5 0.0169(13) 0.0164(16) 0.0257(13) 0.0061(12) 0.0076(11) 0.0010(12)
C3_5 0.0235(14) 0.0170(16) 0.0323(15) 0.0107(12) 0.0102(12) 0.0055(13)
C4_5 0.0236(14) 0.0221(17) 0.0310(15) 0.0067(13) 0.0117(12) 0.0122(13)
C5_5 0.0234(14) 0.0242(17) 0.0185(13) 0.0049(12) 0.0086(11) 0.0105(13)
C6_5 0.0267(16) 0.0193(18) 0.0455(19) -0.0004(15) -0.0007(14) 0.0086(15)
C7_5 0.0351(18) 0.032(2) 0.047(2) -0.0197(16) 0.0272(16) -0.0081(16)
C8_5 0.0420(19) 0.032(2) 0.0203(14) 0.0078(14) 0.0030(13) -0.0009(16)
C9_5 0.0169(13) 0.0240(18) 0.0334(16) 0.0042(13) 0.0020(12) 0.0019(13)
C10_5 0.0237(14) 0.0213(17) 0.0281(14) 0.0070(13) 0.0093(12) -0.0011(13)

loop_
_atom_type_symbol
_atom_type_description
_atom_type_scat_dispersion_real
_atom_type_scat_dispersion_imag
_atom_type_scat_source
C C 0.0033 0.0016 'International Tables Vol C Tables 4.2.6.8 and 6.1.1.4'
H H 0.0000 0.0000 'International Tables Vol C Tables 4.2.6.8 and 6.1.1.4'
B B 0.0013 0.0007 'International Tables Vol C Tables 4.2.6.8 and 6.1.1.4'
N N 0.0061 0.0033 'International Tables Vol C Tables 4.2.6.8 and 6.1.1.4'
Fe Fe 0.3463 0.8444 'International Tables Vol C Tables 4.2.6.8 and 6.1.1.4'

loop_
_geom_angle_atom_site_label_1
_geom_angle_atom_site_label_2
_geom_angle_atom_site_label_3
_geom_angle
_geom_angle_site_symmetry_1
_geom_angle_site_symmetry_3
_geom_angle_publ_flag
N1_1 B1_1 C1_4 118.8(2) . . ?
N1_1 B1_1 C1_2 122.0(2) . . ?
C1_4 B1_1 C1_2 119.2(3) . . ?
B2_1 N2_1 C4_1 133.5(2) . . ?
B2_1 N2_1 H2_1 113.3 . . ?
C4_1 N2_1 H2_1 113.3 . . ?
C1_1 C2_1 C3_1 122.0(2) . . ?
C1_1 C2_1 H2A_1 119.0 . . ?
C3_1 C2_1 H2A_1 119.0 . . ?
B1_1 N1_1 C1_1 129.5(2) . . ?
B1_1 N1_1 H1_1 115.3 . . ?
C1_1 N1_1 H1_1 115.3 . . ?
C2_1 C1_1 C6_1 117.9(2) . . ?
C2_1 C1_1 N1_1 121.2(2) . . ?
C6_1 C1_1 N1_1 120.8(2) . . ?
N2_1 B2_1 C1_5 118.2(2) . . ?
N2_1 B2_1 C1_3 122.4(2) . . ?
C1_5 B2_1 C1_3 119.5(2) . . ?
C2_1 C3_1 C4_1 119.7(3) . . ?
C2_1 C3_1 H3_1 120.2 . . ?
C4_1 C3_1 H3_1 120.2 . . ?
C5_1 C4_1 C3_1 118.1(2) . . ?
C5_1 C4_1 N2_1 118.4(2) . . ?
C3_1 C4_1 N2_1 123.5(2) . . ?
C6_1 C5_1 C4_1 122.0(2) . . ?
C6_1 C5_1 H5_1 119.0 . . ?
C4_1 C5_1 H5_1 119.0 . . ?
C5_1 C6_1 C1_1 120.2(2) . . ?
C5_1 C6_1 H6_1 119.9 . . ?
C1_1 C6_1 H6_1 119.9 . . ?
C6_2 C1_2 C2_2 117.5(3) . . ?
C6_2 C1_2 B1_1 122.4(2) . . ?
C2_2 C1_2 B1_1 120.0(3) . . ?
C3_2 C2_2 C1_2 120.7(3) . . ?
C3_2 C2_2 H2_2 119.6 . . ?
C1_2 C2_2 H2_2 119.6 . . ?
C4_2 C3_2 C2_2 120.4(3) . . ?
C4_2 C3_2 H3_2 119.8 . . ?
C2_2 C3_2 H3_2 119.8 . . ?
C3_2 C4_2 C5_2 120.4(3) . . ?
C3_2 C4_2 H4_2 119.8 . . ?
C5_2 C4_2 H4_2 119.8 . . ?
C4_2 C5_2 C6_2 119.5(3) . . ?
C4_2 C5_2 H5_2 120.2 . . ?
C6_2 C5_2 H5_2 120.2 . . ?
C5_2 C6_2 C1_2 121.4(3) . . ?
C5_2 C6_2 H6_2 119.3 . . ?
C1_2 C6_2 H6_2 119.3 . . ?
C6_3 C1_3 C2_3 117.4(2) . . ?
C6_3 C1_3 B2_1 121.4(2) . . ?
C2_3 C1_3 B2_1 121.2(2) . . ?
C3_3 C2_3 C1_3 120.7(3) . . ?
C3_3 C2_3 H2_3 119.6 . . ?
C1_3 C2_3 H2_3 119.6 . . ?
C2_3 C3_3 C4_3 120.1(3) . . ?
C2_3 C3_3 H3_3 119.9 . . ?
C4_3 C3_3 H3_3 119.9 . . ?
C5_3 C4_3 C3_3 119.8(3) . . ?
C5_3 C4_3 H4_3 120.1 . . ?
C3_3 C4_3 H4_3 120.1 . . ?
C4_3 C5_3 C6_3 120.1(3) . . ?
C4_3 C5_3 H5_3 119.9 . . ?
C6_3 C5_3 H5_3 119.9 . . ?
C1_3 C6_3 C5_3 121.7(3) . . ?
C1_3 C6_3 H6_3 119.1 . . ?
C5_3 C6_3 H6_3 119.1 . . ?
C8_4 Fe1_4 C5_4 154.28(13) . . ?
C8_4 Fe1_4 C7_4 40.81(12) . . ?
C5_4 Fe1_4 C7_4 163.43(12) . . ?
C8_4 Fe1_4 C9_4 40.34(13) . . ?
C5_4 Fe1_4 C9_4 119.81(12) . . ?
C7_4 Fe1_4 C9_4 68.43(13) . . ?
C8_4 Fe1_4 C4_4 119.15(12) . . ?
C5_4 Fe1_4 C4_4 40.75(11) . . ?
C7_4 Fe1_4 C4_4 154.85(12) . . ?
C9_4 Fe1_4 C4_4 106.01(12) . . ?
C8_4 Fe1_4 C10_4 68.44(13) . . ?
C5_4 Fe1_4 C10_4 107.36(12) . . ?
C7_4 Fe1_4 C10_4 68.63(13) . . ?
C9_4 Fe1_4 C10_4 40.91(12) . . ?
C4_4 Fe1_4 C10_4 124.16(13) . . ?
C8_4 Fe1_4 C3_4 106.95(12) . . ?
C5_4 Fe1_4 C3_4 68.35(12) . . ?
C7_4 Fe1_4 C3_4 120.71(13) . . ?
C9_4 Fe1_4 C3_4 123.83(12) . . ?
C4_4 Fe1_4 C3_4 40.65(13) . . ?
C10_4 Fe1_4 C3_4 161.05(13) . . ?
C8_4 Fe1_4 C2_4 125.02(13) . . ?
C5_4 Fe1_4 C2_4 68.70(12) . . ?
C7_4 Fe1_4 C2_4 108.39(13) . . ?
C9_4 Fe1_4 C2_4 160.89(12) . . ?
C4_4 Fe1_4 C2_4 68.42(12) . . ?
C10_4 Fe1_4 C2_4 157.21(12) . . ?
C3_4 Fe1_4 C2_4 40.26(12) . . ?
C8_4 Fe1_4 C6_4 68.48(12) . . ?
C5_4 Fe1_4 C6_4 125.81(11) . . ?
C7_4 Fe1_4 C6_4 40.87(12) . . ?
C9_4 Fe1_4 C6_4 68.41(12) . . ?
C4_4 Fe1_4 C6_4 161.94(13) . . ?
C10_4 Fe1_4 C6_4 40.56(13) . . ?
C3_4 Fe1_4 C6_4 156.66(13) . . ?
C2_4 Fe1_4 C6_4 122.38(13) . . ?
C8_4 Fe1_4 C1_4 162.62(13) . . ?
C5_4 Fe1_4 C1_4 41.49(11) . . ?
C7_4 Fe1_4 C1_4 125.60(12) . . ?
C9_4 Fe1_4 C1_4 155.93(13) . . ?
C4_4 Fe1_4 C1_4 69.47(11) . . ?
C10_4 Fe1_4 C1_4 120.92(12) . . ?
C3_4 Fe1_4 C1_4 68.95(11) . . ?
C2_4 Fe1_4 C1_4 41.18(11) . . ?
C6_4 Fe1_4 C1_4 108.20(11) . . ?
C2_4 C1_4 C5_4 105.6(2) . . ?
C2_4 C1_4 B1_1 127.8(3) . . ?
C5_4 C1_4 B1_1 126.5(3) . . ?
C2_4 C1_4 Fe1_4 69.24(15) . . ?
C5_4 C1_4 Fe1_4 68.40(15) . . ?
B1_1 C1_4 Fe1_4 124.36(18) . . ?
C3_4 C2_4 C1_4 108.9(3) . . ?
C3_4 C2_4 Fe1_4 69.77(17) . . ?
C1_4 C2_4 Fe1_4 69.58(16) . . ?
C3_4 C2_4 H2_4 125.5 . . ?
C1_4 C2_4 H2_4 125.5 . . ?
Fe1_4 C2_4 H2_4 126.7 . . ?
C2_4 C3_4 C4_4 108.7(2) . . ?
C2_4 C3_4 Fe1_4 69.97(16) . . ?
C4_4 C3_4 Fe1_4 69.47(16) . . ?
C2_4 C3_4 H3_4 125.6 . . ?
C4_4 C3_4 H3_4 125.6 . . ?
Fe1_4 C3_4 H3_4 126.5 . . ?
C5_4 C4_4 C3_4 107.6(3) . . ?
C5_4 C4_4 Fe1_4 69.22(15) . . ?
C3_4 C4_4 Fe1_4 69.88(16) . . ?
C5_4 C4_4 H4_4 126.2 . . ?
C3_4 C4_4 H4_4 126.2 . . ?
Fe1_4 C4_4 H4_4 126.3 . . ?
C4_4 C5_4 C1_4 109.1(3) . . ?
C4_4 C5_4 Fe1_4 70.03(15) . . ?
C1_4 C5_4 Fe1_4 70.11(15) . . ?
C4_4 C5_4 H5_4 125.5 . . ?
C1_4 C5_4 H5_4 125.5 . . ?
Fe1_4 C5_4 H5_4 126.0 . . ?
C10_4 C6_4 C7_4 107.7(3) . . ?
C10_4 C6_4 Fe1_4 69.33(16) . . ?
C7_4 C6_4 Fe1_4 68.94(16) . . ?
C10_4 C6_4 H6_4 126.1 . . ?
C7_4 C6_4 H6_4 126.1 . . ?
Fe1_4 C6_4 H6_4 127.2 . . ?
C8_4 C7_4 C6_4 107.7(3) . . ?
C8_4 C7_4 Fe1_4 69.35(16) . . ?
C6_4 C7_4 Fe1_4 70.19(16) . . ?
C8_4 C7_4 H7_4 126.2 . . ?
C6_4 C7_4 H7_4 126.2 . . ?
Fe1_4 C7_4 H7_4 125.9 . . ?
C9_4 C8_4 C7_4 108.7(3) . . ?
C9_4 C8_4 Fe1_4 70.20(16) . . ?
C7_4 C8_4 Fe1_4 69.84(16) . . ?
C9_4 C8_4 H8_4 125.7 . . ?
C7_4 C8_4 H8_4 125.7 . . ?
Fe1_4 C8_4 H8_4 125.9 . . ?
C8_4 C9_4 C10_4 108.1(3) . . ?
C8_4 C9_4 Fe1_4 69.46(18) . . ?
C10_4 C9_4 Fe1_4 69.66(16) . . ?
C8_4 C9_4 H9_4 126.0 . . ?
C10_4 C9_4 H9_4 126.0 . . ?
Fe1_4 C9_4 H9_4 126.5 . . ?
C6_4 C10_4 C9_4 107.9(3) . . ?
C6_4 C10_4 Fe1_4 70.11(17) . . ?
C9_4 C10_4 Fe1_4 69.43(17) . . ?
C6_4 C10_4 H10_4 126.1 . . ?
C9_4 C10_4 H10_4 126.1 . . ?
Fe1_4 C10_4 H10_4 126.0 . . ?
C7_5 Fe1_5 C8_5 40.46(15) . . ?
C7_5 Fe1_5 C5_5 160.60(15) . . ?
C8_5 Fe1_5 C5_5 157.82(13) . . ?
C7_5 Fe1_5 C9_5 67.95(14) . . ?
C8_5 Fe1_5 C9_5 40.00(13) . . ?
C5_5 Fe1_5 C9_5 122.97(12) . . ?
C7_5 Fe1_5 C4_5 157.85(16) . . ?
C8_5 Fe1_5 C4_5 121.16(13) . . ?
C5_5 Fe1_5 C4_5 40.51(11) . . ?
C9_5 Fe1_5 C4_5 105.63(12) . . ?
C7_5 Fe1_5 C3_5 122.56(15) . . ?
C8_5 Fe1_5 C3_5 105.53(13) . . ?
C5_5 Fe1_5 C3_5 68.40(12) . . ?
C9_5 Fe1_5 C3_5 119.62(12) . . ?
C4_5 Fe1_5 C3_5 40.62(12) . . ?
C7_5 Fe1_5 C6_5 41.35(16) . . ?
C8_5 Fe1_5 C6_5 68.43(14) . . ?
C5_5 Fe1_5 C6_5 123.90(14) . . ?
C9_5 Fe1_5 C6_5 68.04(13) . . ?
C4_5 Fe1_5 C6_5 157.95(15) . . ?
C3_5 Fe1_5 C6_5 161.07(14) . . ?
C7_5 Fe1_5 C2_5 108.48(13) . . ?
C8_5 Fe1_5 C2_5 121.64(13) . . ?
C5_5 Fe1_5 C2_5 68.45(12) . . ?
C9_5 Fe1_5 C2_5 155.77(12) . . ?
C4_5 Fe1_5 C2_5 68.18(12) . . ?
C3_5 Fe1_5 C2_5 40.51(11) . . ?
C6_5 Fe1_5 C2_5 126.18(12) . . ?
C7_5 Fe1_5 C10_5 68.05(14) . . ?
C8_5 Fe1_5 C10_5 67.60(13) . . ?
C5_5 Fe1_5 C10_5 108.80(13) . . ?
C9_5 Fe1_5 C10_5 40.43(12) . . ?
C4_5 Fe1_5 C10_5 121.69(13) . . ?
C3_5 Fe1_5 C10_5 156.03(12) . . ?
C6_5 Fe1_5 C10_5 39.99(13) . . ?
C2_5 Fe1_5 C10_5 162.59(11) . . ?
C7_5 Fe1_5 C1_5 124.03(13) . . ?
C8_5 Fe1_5 C1_5 158.61(13) . . ?
C5_5 Fe1_5 C1_5 41.10(11) . . ?
C9_5 Fe1_5 C1_5 160.86(12) . . ?
C4_5 Fe1_5 C1_5 68.76(11) . . ?
C3_5 Fe1_5 C1_5 68.80(11) . . ?
C6_5 Fe1_5 C1_5 109.91(12) . . ?
C2_5 Fe1_5 C1_5 40.87(11) . . ?
C10_5 Fe1_5 C1_5 125.78(12) . . ?
C2_5 C1_5 C5_5 106.1(2) . . ?
C2_5 C1_5 B2_1 126.2(2) . . ?
C5_5 C1_5 B2_1 127.6(3) . . ?
C2_5 C1_5 Fe1_5 68.94(15) . . ?
C5_5 C1_5 Fe1_5 68.46(14) . . ?
B2_1 C1_5 Fe1_5 124.28(19) . . ?
C3_5 C2_5 C1_5 108.9(2) . . ?
C3_5 C2_5 Fe1_5 69.63(16) . . ?
C1_5 C2_5 Fe1_5 70.20(16) . . ?
C3_5 C2_5 H2_5 125.5 . . ?
C1_5 C2_5 H2_5 125.5 . . ?
Fe1_5 C2_5 H2_5 126.2 . . ?
C2_5 C3_5 C4_5 108.0(2) . . ?
C2_5 C3_5 Fe1_5 69.86(16) . . ?
C4_5 C3_5 Fe1_5 69.68(17) . . ?
C2_5 C3_5 H3_5 126.0 . . ?
C4_5 C3_5 H3_5 126.0 . . ?
Fe1_5 C3_5 H3_5 126.0 . . ?
C5_5 C4_5 C3_5 108.2(2) . . ?
C5_5 C4_5 Fe1_5 69.50(16) . . ?
C3_5 C4_5 Fe1_5 69.70(17) . . ?
C5_5 C4_5 H4_5 125.9 . . ?
C3_5 C4_5 H4_5 125.9 . . ?
Fe1_5 C4_5 H4_5 126.5 . . ?
C4_5 C5_5 C1_5 108.8(2) . . ?
C4_5 C5_5 Fe1_5 69.99(16) . . ?
C1_5 C5_5 Fe1_5 70.44(15) . . ?
C4_5 C5_5 H5_5 125.6 . . ?
C1_5 C5_5 H5_5 125.6 . . ?
Fe1_5 C5_5 H5_5 125.6 . . ?
C10_5 C6_5 C7_5 107.1(3) . . ?
C10_5 C6_5 Fe1_5 70.33(18) . . ?
C7_5 C6_5 Fe1_5 68.68(19) . . ?
C10_5 C6_5 H6_5 126.5 . . ?
C7_5 C6_5 H6_5 126.5 . . ?
Fe1_5 C6_5 H6_5 126.1 . . ?
C8_5 C7_5 C6_5 107.6(3) . . ?
C8_5 C7_5 Fe1_5 70.09(19) . . ?
C6_5 C7_5 Fe1_5 69.97(19) . . ?
C8_5 C7_5 H7_5 126.2 . . ?
C6_5 C7_5 H7_5 126.2 . . ?
Fe1_5 C7_5 H7_5 125.3 . . ?
C9_5 C8_5 C7_5 108.6(3) . . ?
C9_5 C8_5 Fe1_5 70.10(17) . . ?
C7_5 C8_5 Fe1_5 69.45(18) . . ?
C9_5 C8_5 H8_5 125.7 . . ?
C7_5 C8_5 H8_5 125.7 . . ?
Fe1_5 C8_5 H8_5 126.3 . . ?
C8_5 C9_5 C10_5 108.2(3) . . ?
C8_5 C9_5 Fe1_5 69.89(17) . . ?
C10_5 C9_5 Fe1_5 70.34(16) . . ?
C8_5 C9_5 H9_5 125.9 . . ?
C10_5 C9_5 H9_5 125.9 . . ?
Fe1_5 C9_5 H9_5 125.5 . . ?
C6_5 C10_5 C9_5 108.5(3) . . ?
C6_5 C10_5 Fe1_5 69.69(18) . . ?
C9_5 C10_5 Fe1_5 69.23(18) . . ?
C6_5 C10_5 H10_5 125.8 . . ?
C9_5 C10_5 H10_5 125.8 . . ?
Fe1_5 C10_5 H10_5 126.9 . . ?

loop_
_geom_bond_atom_site_label_1
_geom_bond_atom_site_label_2
_geom_bond_distance
_geom_bond_site_symmetry_2
_geom_bond_publ_flag
B1_1 N1_1 1.411(4) . ?
B1_1 C1_4 1.555(4) . ?
B1_1 C1_2 1.570(4) . ?
N2_1 B2_1 1.405(4) . ?
N2_1 C4_1 1.420(3) . ?
N2_1 H2_1 0.8800 . ?
C2_1 C1_1 1.390(4) . ?
C2_1 C3_1 1.393(4) . ?
C2_1 H2A_1 0.9500 . ?
N1_1 C1_1 1.423(3) . ?
N1_1 H1_1 0.8800 . ?
C1_1 C6_1 1.397(3) . ?
B2_1 C1_5 1.554(4) . ?
B2_1 C1_3 1.583(4) . ?
C3_1 C4_1 1.401(4) . ?
C3_1 H3_1 0.9500 . ?
C4_1 C5_1 1.390(4) . ?
C5_1 C6_1 1.385(4) . ?
C5_1 H5_1 0.9500 . ?
C6_1 H6_1 0.9500 . ?
C1_2 C6_2 1.398(4) . ?
C1_2 C2_2 1.405(4) . ?
C2_2 C3_2 1.389(4) . ?
C2_2 H2_2 0.9500 . ?
C3_2 C4_2 1.370(5) . ?
C3_2 H3_2 0.9500 . ?
C4_2 C5_2 1.383(5) . ?
C4_2 H4_2 0.9500 . ?
C5_2 C6_2 1.390(4) . ?
C5_2 H5_2 0.9500 . ?
C6_2 H6_2 0.9500 . ?
C1_3 C6_3 1.378(4) . ?
C1_3 C2_3 1.410(4) . ?
C2_3 C3_3 1.386(4) . ?
C2_3 H2_3 0.9500 . ?
C3_3 C4_3 1.391(4) . ?
C3_3 H3_3 0.9500 . ?
C4_3 C5_3 1.360(5) . ?
C4_3 H4_3 0.9500 . ?
C5_3 C6_3 1.397(4) . ?
C5_3 H5_3 0.9500 . ?
C6_3 H6_3 0.9500 . ?
Fe1_4 C8_4 2.031(3) . ?
Fe1_4 C5_4 2.031(3) . ?
Fe1_4 C7_4 2.038(3) . ?
Fe1_4 C9_4 2.041(3) . ?
Fe1_4 C4_4 2.042(3) . ?
Fe1_4 C10_4 2.044(3) . ?
Fe1_4 C3_4 2.048(3) . ?
Fe1_4 C2_4 2.050(3) . ?
Fe1_4 C6_4 2.054(3) . ?
Fe1_4 C1_4 2.055(3) . ?
C1_4 C2_4 1.443(4) . ?
C1_4 C5_4 1.448(4) . ?
C2_4 C3_4 1.410(4) . ?
C2_4 H2_4 0.9500 . ?
C3_4 C4_4 1.421(4) . ?
C3_4 H3_4 0.9500 . ?
C4_4 C5_4 1.418(4) . ?
C4_4 H4_4 0.9500 . ?
C5_4 H5_4 0.9500 . ?
C6_4 C10_4 1.421(5) . ?
C6_4 C7_4 1.429(4) . ?
C6_4 H6_4 0.9500 . ?
C7_4 C8_4 1.419(4) . ?
C7_4 H7_4 0.9500 . ?
C8_4 C9_4 1.404(5) . ?
C8_4 H8_4 0.9500 . ?
C9_4 C10_4 1.428(4) . ?
C9_4 H9_4 0.9500 . ?
C10_4 H10_4 0.9500 . ?
Fe1_5 C7_5 2.029(3) . ?
Fe1_5 C8_5 2.038(3) . ?
Fe1_5 C5_5 2.040(3) . ?
Fe1_5 C9_5 2.040(3) . ?
Fe1_5 C4_5 2.046(3) . ?
Fe1_5 C3_5 2.046(3) . ?
Fe1_5 C6_5 2.047(3) . ?
Fe1_5 C2_5 2.049(3) . ?
Fe1_5 C10_5 2.055(3) . ?
Fe1_5 C1_5 2.066(3) . ?
C1_5 C2_5 1.437(4) . ?
C1_5 C5_5 1.442(4) . ?
C2_5 C3_5 1.418(4) . ?
C2_5 H2_5 0.9500 . ?
C3_5 C4_5 1.420(4) . ?
C3_5 H3_5 0.9500 . ?
C4_5 C5_5 1.415(4) . ?
C4_5 H4_5 0.9500 . ?
C5_5 H5_5 0.9500 . ?
C6_5 C10_5 1.402(5) . ?
C6_5 C7_5 1.439(6) . ?
C6_5 H6_5 0.9500 . ?
C7_5 C8_5 1.406(5) . ?
C7_5 H7_5 0.9500 . ?
C8_5 C9_5 1.395(5) . ?
C8_5 H8_5 0.9500 . ?
C9_5 C10_5 1.415(4) . ?
C9_5 H9_5 0.9500 . ?
C10_5 H10_5 0.9500 . ?
